data_1568336
loop_
_publ_author_name
'Tendera, Lukas'
'Fantuzzi, Felipe'
'Marder, Todd B.'
'Radius, Udo'

_publ_section_title
;
 Nickel boryl complexes and nickel-catalyzed alkyne borylation.
;
_journal_issue 8
_journal_name_full 'Chemical science'
_journal_page_first 2215
_journal_page_last 2228
_journal_paper_doi 10.1039/d2sc04690c
_journal_volume 14
_journal_year 2023
_chemical_formula_moiety 'C24 H44 N4 Ni'
_chemical_formula_sum 'C24 H44 N4 Ni'
_chemical_formula_weight 447.34
_space_group_crystal_system monoclinic
_space_group_IT_number 14
_space_group_name_Hall '-P 2ybc'
_space_group_name_H-M_alt 'P 1 21/c 1'
_atom_sites_solution_hydrogens geom
_audit_creation_method SHELXL-2018/3
_audit_update_record
;
2022-08-20 deposited with the CCDC.	2023-01-27 downloaded from the CCDC.
;
_cell_angle_alpha 90
_cell_angle_beta 108.412(2)
_cell_angle_gamma 90
_cell_formula_units_Z 4
_cell_length_a 15.5164(2)
_cell_length_b 9.42990(10)
_cell_length_c 17.7244(3)
_cell_measurement_reflns_used 13961
_cell_measurement_temperature 99.9(3)
_cell_measurement_theta_max 77.3060
_cell_measurement_theta_min 5.2000
_cell_volume 2460.64(7)
_computing_cell_refinement 'CrysAlisPro 1.171.40.45a (Rigaku OD, 2019)'
_computing_data_collection 'CrysAlisPro 1.171.40.45a (Rigaku OD, 2019)'
_computing_data_reduction 'CrysAlisPro 1.171.40.45a (Rigaku OD, 2019)'
_computing_molecular_graphics 'Olex2 (Dolomanov et al., 2009)'
_computing_publication_material 'Olex2 (Dolomanov et al., 2009)'
_computing_structure_refinement 'SHELXL-2018/3 (Sheldrick, 2018)'
_computing_structure_solution 'SHELXT 2014/5 (Sheldrick, 2014)'
_diffrn_ambient_temperature 99.9(3)
_diffrn_detector 'Hybrid Pixel Array Detector'
_diffrn_detector_type HyPix
_diffrn_measured_fraction_theta_full 0.999
_diffrn_measured_fraction_theta_max 0.999
_diffrn_measurement_device 'four-circle diffractometer'
_diffrn_measurement_device_type 'XtaLAB Synergy, Dualflex, HyPix'
_diffrn_measurement_method '\w scans'
_diffrn_radiation_monochromator mirror
_diffrn_radiation_probe x-ray
_diffrn_radiation_type 'Cu K\a'
_diffrn_radiation_wavelength 1.54184
_diffrn_reflns_av_R_equivalents 0.0411
_diffrn_reflns_av_unetI/netI 0.0290
_diffrn_reflns_Laue_measured_fraction_full 0.999
_diffrn_reflns_Laue_measured_fraction_max 0.999
_diffrn_reflns_limit_h_max 19
_diffrn_reflns_limit_h_min -19
_diffrn_reflns_limit_k_max 10
_diffrn_reflns_limit_k_min -11
_diffrn_reflns_limit_l_max 21
_diffrn_reflns_limit_l_min -22
_diffrn_reflns_number 26885
_diffrn_reflns_point_group_measured_fraction_full 0.999
_diffrn_reflns_point_group_measured_fraction_max 0.999
_diffrn_reflns_theta_full 67.684
_diffrn_reflns_theta_max 74.500
_diffrn_reflns_theta_min 3.002
_diffrn_source 'micro-focus sealed X-ray tube'
_diffrn_source_type 'PhotonJet (Cu) X-ray Source'
_exptl_absorpt_coefficient_mu 1.242
_exptl_absorpt_correction_T_max 0.989
_exptl_absorpt_correction_T_min 0.977
_exptl_absorpt_correction_type analytical
_exptl_absorpt_process_details
;
CrysAlisPro 1.171.40.61a (Rigaku Oxford Diffraction, 2019)
Analytical numeric absorption correction using a multifaceted crystal
			model based on expressions derived by R.C. Clark & J.S. Reid.
(Clark, R. C. & Reid, J. S. (1995). Acta Cryst. A51, 887-897)
Empirical absorption correction using spherical harmonics,
 implemented in SCALE3 ABSPACK scaling algorithm.
;
_exptl_crystal_colour yellow
_exptl_crystal_density_diffrn 1.208
_exptl_crystal_description block
_exptl_crystal_F_000 976
_exptl_crystal_size_max 0.118
_exptl_crystal_size_mid 0.080
_exptl_crystal_size_min 0.059
_refine_diff_density_max 0.301
_refine_diff_density_min -0.365
_refine_diff_density_rms 0.047
_refine_ls_extinction_method none
_refine_ls_goodness_of_fit_ref 1.039
_refine_ls_hydrogen_treatment constr
_refine_ls_matrix_type full
_refine_ls_number_parameters 274
_refine_ls_number_reflns 5027
_refine_ls_number_restraints 0
_refine_ls_restrained_S_all 1.039
_refine_ls_R_factor_all 0.0369
_refine_ls_R_factor_gt 0.0318
_refine_ls_shift/su_max 0.001
_refine_ls_shift/su_mean 0.000
_refine_ls_structure_factor_coef Fsqd
_refine_ls_weighting_details 'w=1/[\s^2^(Fo^2^)+(0.0359P)^2^+1.2675P] where P=(Fo^2^+2Fc^2^)/3'
_refine_ls_weighting_scheme calc
_refine_ls_wR_factor_gt 0.0794
_refine_ls_wR_factor_ref 0.0824
_reflns_Friedel_coverage 0.000
_reflns_number_gt 4433
_reflns_number_total 5027
_reflns_threshold_expression 'I > 2\s(I)'
_cod_data_source_file d2sc04690c2.cif
_cod_data_source_block compound_1b
_cod_depositor_comments 'Adding full bibliography for 1568336--1568351.cif.'
_cod_original_cell_volume 2460.64(6)
_cod_original_sg_symbol_H-M 'P 21/c'
_cod_database_code 1568336
_shelx_shelxl_version_number 2018/3
_shelx_space_group_comment
;
The symmetry employed for this shelxl refinement is uniquely defined
by the following loop, which should always be used as a source of
symmetry information in preference to the above space-group names.
They are only intended as comments.
;

loop_
_space_group_symop_operation_xyz
'x, y, z'
'-x, y+1/2, -z+1/2'
'-x, -y, -z'
'x, -y-1/2, z-1/2'

loop_
_atom_site_label
_atom_site_type_symbol
_atom_site_fract_x
_atom_site_fract_y
_atom_site_fract_z
_atom_site_U_iso_or_equiv
_atom_site_adp_type
_atom_site_occupancy
_atom_site_site_symmetry_order
_atom_site_calc_flag
_atom_site_refinement_flags_posn
_atom_site_refinement_flags_adp
_atom_site_refinement_flags_occupancy
_atom_site_disorder_assembly
_atom_site_disorder_group
Ni1 Ni 0.76363(2) 0.33068(2) 0.32373(2) 0.01515(8) Uani 1 1 d . . . . .
N1 N 0.64823(8) 0.24010(12) 0.41766(7) 0.0183(2) Uani 1 1 d . . . . .
C1 C 0.65762(9) 0.32460(14) 0.35740(8) 0.0160(3) Uani 1 1 d . . . . .
N2 N 0.57916(8) 0.40311(12) 0.33624(7) 0.0169(2) Uani 1 1 d . . . . .
C2 C 0.56755(10) 0.26831(16) 0.43412(9) 0.0217(3) Uani 1 1 d . . . . .
N3 N 0.84794(7) 0.61282(12) 0.32433(7) 0.0156(2) Uani 1 1 d . . . . .
C3 C 0.52463(9) 0.37118(16) 0.38349(9) 0.0209(3) Uani 1 1 d . . . . .
C4 C 0.71446(10) 0.12625(16) 0.45098(9) 0.0232(3) Uani 1 1 d . . . . .
H4 H 0.766745 0.144285 0.432584 0.028 Uiso 1 1 calc R U . . .
N4 N 0.84858(8) 0.55833(12) 0.44213(7) 0.0161(2) Uani 1 1 d . . . . .
C5 C 0.75045(13) 0.12567(19) 0.54185(10) 0.0332(4) Uani 1 1 d . . . . .
H5A H 0.706169 0.083289 0.562354 0.050 Uiso 1 1 calc R U . . .
H5B H 0.761962 0.221306 0.560943 0.050 Uiso 1 1 calc R U . . .
H5C H 0.805818 0.072039 0.559309 0.050 Uiso 1 1 calc R U . . .
C6 C 0.67634(12) -0.01824(17) 0.41761(11) 0.0302(3) Uani 1 1 d . . . . .
H6A H 0.655998 -0.014513 0.360564 0.045 Uiso 1 1 calc R U . . .
H6B H 0.626195 -0.042038 0.435964 0.045 Uiso 1 1 calc R U . . .
H6C H 0.722895 -0.088945 0.435339 0.045 Uiso 1 1 calc R U . . .
C7 C 0.53982(13) 0.19860(18) 0.49880(11) 0.0335(4) Uani 1 1 d . . . . .
H7A H 0.478443 0.224642 0.493787 0.050 Uiso 1 1 calc R U . . .
H7B H 0.579454 0.228974 0.549613 0.050 Uiso 1 1 calc R U . . .
H7C H 0.543772 0.097500 0.494449 0.050 Uiso 1 1 calc R U . . .
C8 C 0.43735(10) 0.44589(18) 0.37588(11) 0.0295(3) Uani 1 1 d . . . . .
H8A H 0.448083 0.546153 0.381754 0.044 Uiso 1 1 calc R U . . .
H8B H 0.413425 0.412841 0.416485 0.044 Uiso 1 1 calc R U . . .
H8C H 0.394479 0.426657 0.324521 0.044 Uiso 1 1 calc R U . . .
C9 C 0.55599(10) 0.51525(16) 0.27540(9) 0.0211(3) Uani 1 1 d . . . . .
H9 H 0.489971 0.528094 0.258993 0.025 Uiso 1 1 calc R U . . .
C10 C 0.59919(11) 0.65600(15) 0.31028(9) 0.0242(3) Uani 1 1 d . . . . .
H10A H 0.580648 0.728818 0.270580 0.036 Uiso 1 1 calc R U . . .
H10B H 0.664134 0.647068 0.327168 0.036 Uiso 1 1 calc R U . . .
H10C H 0.579950 0.680601 0.355030 0.036 Uiso 1 1 calc R U . . .
C11 C 0.58012(10) 0.47131(17) 0.20206(9) 0.0246(3) Uani 1 1 d . . . . .
H11A H 0.548748 0.385197 0.180899 0.037 Uiso 1 1 calc R U . . .
H11B H 0.644453 0.456142 0.216244 0.037 Uiso 1 1 calc R U . . .
H11C H 0.562399 0.544813 0.162698 0.037 Uiso 1 1 calc R U . . .
C12 C 0.82408(9) 0.50531(14) 0.36619(8) 0.0149(3) Uani 1 1 d . . . . .
C13 C 0.88515(9) 0.72868(15) 0.37261(9) 0.0197(3) Uani 1 1 d . . . . .
C14 C 0.88501(10) 0.69482(15) 0.44676(9) 0.0201(3) Uani 1 1 d . . . . .
C15 C 0.83436(9) 0.59759(15) 0.23876(8) 0.0181(3) Uani 1 1 d . . . . .
H15 H 0.803966 0.506212 0.222858 0.022 Uiso 1 1 calc R U . . .
C16 C 0.77110(11) 0.70992(17) 0.18902(9) 0.0271(3) Uani 1 1 d . . . . .
H16A H 0.753197 0.683275 0.133957 0.041 Uiso 1 1 calc R U . . .
H16B H 0.802015 0.799504 0.195982 0.041 Uiso 1 1 calc R U . . .
H16C H 0.718175 0.717842 0.205751 0.041 Uiso 1 1 calc R U . . .
C17 C 0.92459(10) 0.58825(19) 0.22205(9) 0.0279(3) Uani 1 1 d . . . . .
H17A H 0.913810 0.563446 0.167311 0.042 Uiso 1 1 calc R U . . .
H17B H 0.961980 0.517110 0.255559 0.042 Uiso 1 1 calc R U . . .
H17C H 0.954884 0.678293 0.232755 0.042 Uiso 1 1 calc R U . . .
C18 C 0.92431(11) 0.85767(16) 0.34670(10) 0.0281(3) Uani 1 1 d . . . . .
H18A H 0.976573 0.831321 0.331944 0.042 Uiso 1 1 calc R U . . .
H18B H 0.941890 0.924685 0.389627 0.042 Uiso 1 1 calc R U . . .
H18C H 0.879621 0.899802 0.301893 0.042 Uiso 1 1 calc R U . . .
C19 C 0.92152(12) 0.78007(18) 0.52120(10) 0.0301(3) Uani 1 1 d . . . . .
H19A H 0.930683 0.876278 0.507739 0.045 Uiso 1 1 calc R U . . .
H19B H 0.978334 0.740528 0.553167 0.045 Uiso 1 1 calc R U . . .
H19C H 0.878997 0.778139 0.550488 0.045 Uiso 1 1 calc R U . . .
C20 C 0.82863(9) 0.47864(15) 0.50614(8) 0.0177(3) Uani 1 1 d . . . . .
H20 H 0.813637 0.381690 0.486453 0.021 Uiso 1 1 calc R U . . .
C21 C 0.90977(10) 0.46753(19) 0.58163(9) 0.0268(3) Uani 1 1 d . . . . .
H21A H 0.962964 0.442482 0.567989 0.040 Uiso 1 1 calc R U . . .
H21B H 0.898120 0.395986 0.615710 0.040 Uiso 1 1 calc R U . . .
H21C H 0.919333 0.557106 0.608751 0.040 Uiso 1 1 calc R U . . .
C22 C 0.74446(10) 0.53771(17) 0.52226(9) 0.0223(3) Uani 1 1 d . . . . .
H22A H 0.692752 0.527960 0.475368 0.033 Uiso 1 1 calc R U . . .
H22B H 0.753781 0.636133 0.536301 0.033 Uiso 1 1 calc R U . . .
H22C H 0.733945 0.486150 0.565228 0.033 Uiso 1 1 calc R U . . .
C23 C 0.75757(11) 0.16000(16) 0.25917(10) 0.0247(3) Uani 1 1 d . . . . .
H23A H 0.759598 0.069550 0.285741 0.030 Uiso 1 1 calc R U . . .
H23B H 0.715539 0.162063 0.205415 0.030 Uiso 1 1 calc R U . . .
C24 C 0.84202(10) 0.23203(16) 0.27253(9) 0.0224(3) Uani 1 1 d . . . . .
H24A H 0.851685 0.278396 0.227012 0.027 Uiso 1 1 calc R U . . .
H24B H 0.895759 0.185850 0.307366 0.027 Uiso 1 1 calc R U . . .

loop_
_atom_site_aniso_label
_atom_site_aniso_U_11
_atom_site_aniso_U_22
_atom_site_aniso_U_33
_atom_site_aniso_U_23
_atom_site_aniso_U_13
_atom_site_aniso_U_12
Ni1 0.01462(12) 0.01441(13) 0.01738(13) -0.00157(9) 0.00643(9) -0.00044(8)
N1 0.0204(6) 0.0156(6) 0.0203(6) 0.0013(5) 0.0082(5) -0.0010(5)
C1 0.0179(6) 0.0133(6) 0.0168(6) -0.0026(5) 0.0052(5) -0.0022(5)
N2 0.0153(5) 0.0168(6) 0.0201(6) -0.0022(5) 0.0079(4) -0.0005(4)
C2 0.0238(7) 0.0200(7) 0.0254(7) -0.0047(6) 0.0136(6) -0.0070(6)
N3 0.0148(5) 0.0150(5) 0.0174(5) 0.0011(4) 0.0057(4) 0.0001(4)
C3 0.0179(6) 0.0216(7) 0.0260(7) -0.0071(6) 0.0110(6) -0.0046(5)
C4 0.0259(7) 0.0183(7) 0.0243(7) 0.0043(6) 0.0060(6) 0.0002(6)
N4 0.0165(5) 0.0164(5) 0.0160(5) -0.0014(4) 0.0062(4) 0.0002(4)
C5 0.0409(9) 0.0286(8) 0.0261(8) 0.0094(7) 0.0047(7) -0.0016(7)
C6 0.0326(8) 0.0183(7) 0.0384(9) 0.0007(7) 0.0095(7) -0.0006(6)
C7 0.0446(10) 0.0286(8) 0.0372(9) -0.0009(7) 0.0270(8) -0.0095(7)
C8 0.0213(7) 0.0283(8) 0.0437(9) -0.0082(7) 0.0169(7) -0.0015(6)
C9 0.0180(7) 0.0214(7) 0.0224(7) 0.0005(6) 0.0044(5) 0.0025(5)
C10 0.0262(7) 0.0167(7) 0.0288(8) 0.0026(6) 0.0076(6) 0.0042(6)
C11 0.0229(7) 0.0274(8) 0.0220(7) 0.0021(6) 0.0048(6) 0.0012(6)
C12 0.0114(6) 0.0174(6) 0.0166(6) 0.0003(5) 0.0051(5) 0.0022(5)
C13 0.0176(6) 0.0168(7) 0.0250(7) -0.0017(6) 0.0071(6) -0.0006(5)
C14 0.0187(7) 0.0178(7) 0.0240(7) -0.0036(5) 0.0071(6) -0.0015(5)
C15 0.0167(6) 0.0212(7) 0.0161(6) 0.0017(5) 0.0049(5) -0.0003(5)
C16 0.0292(8) 0.0265(8) 0.0240(7) 0.0086(6) 0.0062(6) 0.0036(6)
C17 0.0204(7) 0.0444(10) 0.0210(7) -0.0013(7) 0.0096(6) -0.0008(7)
C18 0.0323(8) 0.0184(7) 0.0344(8) 0.0003(6) 0.0116(7) -0.0068(6)
C19 0.0361(9) 0.0275(8) 0.0279(8) -0.0098(7) 0.0116(7) -0.0101(7)
C20 0.0179(6) 0.0198(7) 0.0167(6) 0.0002(5) 0.0070(5) -0.0002(5)
C21 0.0224(7) 0.0365(9) 0.0203(7) 0.0038(6) 0.0053(6) 0.0019(6)
C22 0.0206(7) 0.0284(8) 0.0201(7) -0.0029(6) 0.0093(6) 0.0006(6)
C23 0.0274(8) 0.0187(7) 0.0293(8) -0.0076(6) 0.0107(6) -0.0001(6)
C24 0.0239(7) 0.0208(7) 0.0257(7) -0.0029(6) 0.0123(6) 0.0031(6)

loop_
_atom_type_symbol
_atom_type_description
_atom_type_scat_dispersion_real
_atom_type_scat_dispersion_imag
_atom_type_scat_source
C C 0.0181 0.0091 'International Tables Vol C Tables 4.2.6.8 and 6.1.1.4'
H H 0.0000 0.0000 'International Tables Vol C Tables 4.2.6.8 and 6.1.1.4'
N N 0.0311 0.0180 'International Tables Vol C Tables 4.2.6.8 and 6.1.1.4'
Ni Ni -3.0029 0.5091 'International Tables Vol C Tables 4.2.6.8 and 6.1.1.4'

loop_
_geom_angle_atom_site_label_1
_geom_angle_atom_site_label_2
_geom_angle_atom_site_label_3
_geom_angle
_geom_angle_site_symmetry_1
_geom_angle_site_symmetry_3
_geom_angle_publ_flag
C1 Ni1 C12 105.27(5) . . ?
C1 Ni1 C23 105.61(6) . . ?
C12 Ni1 C23 149.06(6) . . ?
C1 Ni1 C24 147.68(6) . . ?
C12 Ni1 C24 106.79(6) . . ?
C23 Ni1 C24 42.65(6) . . ?
C1 N1 C2 111.90(12) . . ?
C1 N1 C4 120.07(12) . . ?
C2 N1 C4 127.73(12) . . ?
N2 C1 N1 102.84(11) . . ?
N2 C1 Ni1 132.25(10) . . ?
N1 C1 Ni1 124.72(10) . . ?
C1 N2 C3 111.87(12) . . ?
C1 N2 C9 125.34(11) . . ?
C3 N2 C9 122.66(12) . . ?
C3 C2 N1 106.57(12) . . ?
C3 C2 C7 128.70(14) . . ?
N1 C2 C7 124.68(14) . . ?
C12 N3 C13 112.11(11) . . ?
C12 N3 C15 120.62(11) . . ?
C13 N3 C15 127.27(11) . . ?
C2 C3 N2 106.79(12) . . ?
C2 C3 C8 130.03(14) . . ?
N2 C3 C8 123.16(14) . . ?
N1 C4 C6 111.01(12) . . ?
N1 C4 C5 113.64(13) . . ?
C6 C4 C5 111.87(13) . . ?
N1 C4 H4 106.6 . . ?
C6 C4 H4 106.6 . . ?
C5 C4 H4 106.6 . . ?
C12 N4 C14 112.01(11) . . ?
C12 N4 C20 120.60(11) . . ?
C14 N4 C20 127.17(12) . . ?
C4 C5 H5A 109.5 . . ?
C4 C5 H5B 109.5 . . ?
H5A C5 H5B 109.5 . . ?
C4 C5 H5C 109.5 . . ?
H5A C5 H5C 109.5 . . ?
H5B C5 H5C 109.5 . . ?
C4 C6 H6A 109.5 . . ?
C4 C6 H6B 109.5 . . ?
H6A C6 H6B 109.5 . . ?
C4 C6 H6C 109.5 . . ?
H6A C6 H6C 109.5 . . ?
H6B C6 H6C 109.5 . . ?
C2 C7 H7A 109.5 . . ?
C2 C7 H7B 109.5 . . ?
H7A C7 H7B 109.5 . . ?
C2 C7 H7C 109.5 . . ?
H7A C7 H7C 109.5 . . ?
H7B C7 H7C 109.5 . . ?
C3 C8 H8A 109.5 . . ?
C3 C8 H8B 109.5 . . ?
H8A C8 H8B 109.5 . . ?
C3 C8 H8C 109.5 . . ?
H8A C8 H8C 109.5 . . ?
H8B C8 H8C 109.5 . . ?
N2 C9 C11 111.21(12) . . ?
N2 C9 C10 110.70(12) . . ?
C11 C9 C10 112.84(13) . . ?
N2 C9 H9 107.3 . . ?
C11 C9 H9 107.3 . . ?
C10 C9 H9 107.3 . . ?
C9 C10 H10A 109.5 . . ?
C9 C10 H10B 109.5 . . ?
H10A C10 H10B 109.5 . . ?
C9 C10 H10C 109.5 . . ?
H10A C10 H10C 109.5 . . ?
H10B C10 H10C 109.5 . . ?
C9 C11 H11A 109.5 . . ?
C9 C11 H11B 109.5 . . ?
H11A C11 H11B 109.5 . . ?
C9 C11 H11C 109.5 . . ?
H11A C11 H11C 109.5 . . ?
H11B C11 H11C 109.5 . . ?
N4 C12 N3 102.85(11) . . ?
N4 C12 Ni1 130.13(10) . . ?
N3 C12 Ni1 126.91(10) . . ?
C14 C13 N3 106.48(12) . . ?
C14 C13 C18 128.01(14) . . ?
N3 C13 C18 125.32(13) . . ?
C13 C14 N4 106.56(12) . . ?
C13 C14 C19 127.86(14) . . ?
N4 C14 C19 125.48(13) . . ?
N3 C15 C16 112.68(12) . . ?
N3 C15 C17 111.42(11) . . ?
C16 C15 C17 113.09(12) . . ?
N3 C15 H15 106.4 . . ?
C16 C15 H15 106.4 . . ?
C17 C15 H15 106.4 . . ?
C15 C16 H16A 109.5 . . ?
C15 C16 H16B 109.5 . . ?
H16A C16 H16B 109.5 . . ?
C15 C16 H16C 109.5 . . ?
H16A C16 H16C 109.5 . . ?
H16B C16 H16C 109.5 . . ?
C15 C17 H17A 109.5 . . ?
C15 C17 H17B 109.5 . . ?
H17A C17 H17B 109.5 . . ?
C15 C17 H17C 109.5 . . ?
H17A C17 H17C 109.5 . . ?
H17B C17 H17C 109.5 . . ?
C13 C18 H18A 109.5 . . ?
C13 C18 H18B 109.5 . . ?
H18A C18 H18B 109.5 . . ?
C13 C18 H18C 109.5 . . ?
H18A C18 H18C 109.5 . . ?
H18B C18 H18C 109.5 . . ?
C14 C19 H19A 109.5 . . ?
C14 C19 H19B 109.5 . . ?
H19A C19 H19B 109.5 . . ?
C14 C19 H19C 109.5 . . ?
H19A C19 H19C 109.5 . . ?
H19B C19 H19C 109.5 . . ?
N4 C20 C21 113.27(11) . . ?
N4 C20 C22 110.98(11) . . ?
C21 C20 C22 112.26(12) . . ?
N4 C20 H20 106.6 . . ?
C21 C20 H20 106.6 . . ?
C22 C20 H20 106.6 . . ?
C20 C21 H21A 109.5 . . ?
C20 C21 H21B 109.5 . . ?
H21A C21 H21B 109.5 . . ?
C20 C21 H21C 109.5 . . ?
H21A C21 H21C 109.5 . . ?
H21B C21 H21C 109.5 . . ?
C20 C22 H22A 109.5 . . ?
C20 C22 H22B 109.5 . . ?
H22A C22 H22B 109.5 . . ?
C20 C22 H22C 109.5 . . ?
H22A C22 H22C 109.5 . . ?
H22B C22 H22C 109.5 . . ?
C24 C23 Ni1 68.91(8) . . ?
C24 C23 H23A 116.8 . . ?
Ni1 C23 H23A 116.8 . . ?
C24 C23 H23B 116.8 . . ?
Ni1 C23 H23B 116.8 . . ?
H23A C23 H23B 113.8 . . ?
C23 C24 Ni1 68.44(8) . . ?
C23 C24 H24A 116.8 . . ?
Ni1 C24 H24A 116.8 . . ?
C23 C24 H24B 116.8 . . ?
Ni1 C24 H24B 116.8 . . ?
H24A C24 H24B 113.8 . . ?

loop_
_geom_bond_atom_site_label_1
_geom_bond_atom_site_label_2
_geom_bond_distance
_geom_bond_site_symmetry_2
_geom_bond_publ_flag
Ni1 C1 1.9197(14) . ?
Ni1 C12 1.9267(14) . ?
Ni1 C23 1.9598(15) . ?
Ni1 C24 1.9662(14) . ?
N1 C1 1.3767(18) . ?
N1 C2 1.3979(18) . ?
N1 C4 1.4744(19) . ?
C1 N2 1.3720(18) . ?
N2 C3 1.3985(18) . ?
N2 C9 1.4716(19) . ?
C2 C3 1.346(2) . ?
C2 C7 1.498(2) . ?
N3 C12 1.3744(17) . ?
N3 C13 1.3954(18) . ?
N3 C15 1.4709(17) . ?
C3 C8 1.494(2) . ?
C4 C6 1.528(2) . ?
C4 C5 1.529(2) . ?
C4 H4 0.9800 . ?
N4 C12 1.3722(17) . ?
N4 C14 1.3977(18) . ?
N4 C20 1.4728(17) . ?
C5 H5A 0.9600 . ?
C5 H5B 0.9600 . ?
C5 H5C 0.9600 . ?
C6 H6A 0.9600 . ?
C6 H6B 0.9600 . ?
C6 H6C 0.9600 . ?
C7 H7A 0.9600 . ?
C7 H7B 0.9600 . ?
C7 H7C 0.9600 . ?
C8 H8A 0.9600 . ?
C8 H8B 0.9600 . ?
C8 H8C 0.9600 . ?
C9 C11 1.520(2) . ?
C9 C10 1.527(2) . ?
C9 H9 0.9800 . ?
C10 H10A 0.9600 . ?
C10 H10B 0.9600 . ?
C10 H10C 0.9600 . ?
C11 H11A 0.9600 . ?
C11 H11B 0.9600 . ?
C11 H11C 0.9600 . ?
C13 C14 1.353(2) . ?
C13 C18 1.495(2) . ?
C14 C19 1.495(2) . ?
C15 C16 1.522(2) . ?
C15 C17 1.5224(19) . ?
C15 H15 0.9800 . ?
C16 H16A 0.9600 . ?
C16 H16B 0.9600 . ?
C16 H16C 0.9600 . ?
C17 H17A 0.9600 . ?
C17 H17B 0.9600 . ?
C17 H17C 0.9600 . ?
C18 H18A 0.9600 . ?
C18 H18B 0.9600 . ?
C18 H18C 0.9600 . ?
C19 H19A 0.9600 . ?
C19 H19B 0.9600 . ?
C19 H19C 0.9600 . ?
C20 C21 1.524(2) . ?
C20 C22 1.5276(19) . ?
C20 H20 0.9800 . ?
C21 H21A 0.9600 . ?
C21 H21B 0.9600 . ?
C21 H21C 0.9600 . ?
C22 H22A 0.9600 . ?
C22 H22B 0.9600 . ?
C22 H22C 0.9600 . ?
C23 C24 1.428(2) . ?
C23 H23A 0.9700 . ?
C23 H23B 0.9700 . ?
C24 H24A 0.9700 . ?
C24 H24B 0.9700 . ?
